data_2244140
loop_
_publ_author_name
'Faraj, Imane'
'Oubella, Ali'
'Chkirate, Karim'
'Al Mamari, Khalil'
'H\"okelek, Tuncer'
'Mague, Joel T.'
'El Ghayati, Lhoussaine'
'Sebbar, Nada Kheira'
'Essassi, El Mokhtar'

_publ_section_title
;
 Crystal structure, Hirshfeld surface analysis and DFT calculations of
 (<i>E</i>)-3-[1-(2-hydroxyphenylanilino)ethylidene]-6-methylpyran-2,4-dione
;
_journal_coeditor_code ZN2020
_journal_issue 8
_journal_name_full 'Acta Crystallographica Section E'
_journal_page_first 864
_journal_page_last 870
_journal_paper_doi 10.1107/S2056989022007514
_journal_volume 78
_journal_year 2022
_chemical_formula_iupac 'C14 H13 N O4'
_chemical_formula_moiety 'C14 H13 N O4'
_chemical_formula_sum 'C14 H13 N O4'
_chemical_formula_weight 259.25
_chemical_name_systematic
;
(<i>E</i>)-3-[1-(2-Hydroxyphenylanilino)ethylidene]-6-methylpyran-2,4-dione
;
_space_group_crystal_system monoclinic
_space_group_IT_number 14
_space_group_name_Hall '-P 2yn'
_space_group_name_H-M_alt 'P 1 21/n 1'
_atom_sites_solution_hydrogens mixed
_atom_sites_solution_primary dual
_atom_sites_solution_secondary difmap
_audit_creation_method SHELXL-2018/3
_cell_angle_alpha 90
_cell_angle_beta 93.038(2)
_cell_angle_gamma 90
_cell_formula_units_Z 12
_cell_length_a 11.6407(4)
_cell_length_b 7.4412(2)
_cell_length_c 42.2828(12)
_cell_measurement_reflns_used 9858
_cell_measurement_temperature 150.(2)
_cell_measurement_theta_max 72.3117
_cell_measurement_theta_min 3.9975
_cell_volume 3657.42(19)
_computing_cell_refinement
;
<i>SAINT</i> (Bruker, 2016)
;
_computing_data_collection
;
<i>APEX3</i> (Bruker, 2016)
;
_computing_data_reduction
;
<i>SAINT</i>  (Bruker, 2016)
;
_computing_molecular_graphics
;
<i>DIAMOND</i> (Brandenburg & Putz, 2012)
;
_computing_publication_material
;
<i>SHELXTL</i> (Sheldrick, 2008)
;
_computing_structure_refinement
;
<i>SHELXL2018/3</i> (Sheldrick, 2015<i>b</i>)
;
_computing_structure_solution
;
<i>SHELXT5</i> (Sheldrick, 2015<i>a</i>)
;
_diffrn_ambient_temperature 150(2)
_diffrn_detector_area_resol_mean 10.4167
_diffrn_measured_fraction_theta_full 0.996
_diffrn_measured_fraction_theta_max 0.987
_diffrn_measurement_device_type 'Bruker D8 VENTURE PHOTON 100 CMOS'
_diffrn_measurement_method '\w scans'
_diffrn_radiation_monochromator mirror
_diffrn_radiation_type CuK\a
_diffrn_radiation_wavelength 1.54178
_diffrn_reflns_av_R_equivalents 0.0699
_diffrn_reflns_av_unetI/netI 0.0520
_diffrn_reflns_limit_h_max 14
_diffrn_reflns_limit_h_min -13
_diffrn_reflns_limit_k_max 9
_diffrn_reflns_limit_k_min -8
_diffrn_reflns_limit_l_max 51
_diffrn_reflns_limit_l_min -52
_diffrn_reflns_number 30476
_diffrn_reflns_theta_full 70.000
_diffrn_reflns_theta_max 72.384
_diffrn_reflns_theta_min 3.890
_diffrn_source 'INCOATEC I\mS micro--focus source'
_exptl_absorpt_coefficient_mu 0.871
_exptl_absorpt_correction_T_max 0.94
_exptl_absorpt_correction_T_min 0.82
_exptl_absorpt_correction_type multi-scan
_exptl_absorpt_process_details
;
(<i>SADABS</i>; Krause <i>et al.</i>, 2015)
;
_exptl_crystal_colour colourless
_exptl_crystal_density_diffrn 1.412
_exptl_crystal_density_method 'not measured'
_exptl_crystal_description plate
_exptl_crystal_F_000 1632
_exptl_crystal_size_max 0.266
_exptl_crystal_size_mid 0.069
_exptl_crystal_size_min 0.066
_refine_diff_density_max 0.489
_refine_diff_density_min -0.430
_refine_ls_extinction_method none
_refine_ls_goodness_of_fit_ref 1.039
_refine_ls_hydrogen_treatment constr
_refine_ls_matrix_type full
_refine_ls_number_parameters 520
_refine_ls_number_reflns 7135
_refine_ls_number_restraints 0
_refine_ls_restrained_S_all 1.039
_refine_ls_R_factor_all 0.0857
_refine_ls_R_factor_gt 0.0561
_refine_ls_shift/su_max 0.000
_refine_ls_shift/su_mean 0.000
_refine_ls_structure_factor_coef Fsqd
_refine_ls_weighting_details 'w=1/[\s^2^(Fo^2^)+(0.0569P)^2^+2.3750P] where P=(Fo^2^+2Fc^2^)/3'
_refine_ls_weighting_scheme calc
_refine_ls_wR_factor_gt 0.1282
_refine_ls_wR_factor_ref 0.1460
_reflns_number_gt 5024
_reflns_number_total 7135
_reflns_threshold_expression 'I > 2\s(I)'
_cod_data_source_file zn2020sup1.cif
_cod_data_source_block I
_cod_original_sg_symbol_H-M 'P 21/n'
_cod_database_code 2244140
_shelx_space_group_comment
;
The symmetry employed for this shelxl refinement is uniquely defined
by the following loop, which should always be used as a source of
symmetry information in preference to the above space-group names.
They are only intended as comments.
;
_shelx_estimated_absorpt_t_min 0.801
_shelx_estimated_absorpt_t_max 0.945

loop_
_space_group_symop_operation_xyz
'x, y, z'
'-x+1/2, y+1/2, -z+1/2'
'-x, -y, -z'
'x-1/2, -y-1/2, z-1/2'

loop_
_atom_site_type_symbol
_atom_site_label
_atom_site_fract_x
_atom_site_fract_y
_atom_site_fract_z
_atom_site_U_iso_or_equiv
_atom_site_adp_type
_atom_site_calc_flag
_atom_site_occupancy
_atom_site_disorder_assembly
_atom_site_disorder_group
O O1 0.61999(14) 0.3312(2) 0.21067(4) 0.0333(4) Uani d 1 . .
H H1B 0.582256 0.290388 0.193862 0.050 Uiso d 1 . .
O O2 0.58889(14) 0.5447(2) 0.29280(4) 0.0341(4) Uani d 1 . .
O O3 0.92249(14) 0.2912(2) 0.34495(4) 0.0357(4) Uani d 1 . .
O O4 0.77660(15) 0.3859(2) 0.37143(4) 0.0383(4) Uani d 1 . .
N N1 0.75437(16) 0.4599(3) 0.25901(5) 0.0266(4) Uani d 1 . .
H H1A 0.682525 0.495459 0.263795 0.032 Uiso d 1 . .
C C1 0.7928(2) 0.4732(3) 0.22776(6) 0.0265(5) Uani d 1 . .
C C2 0.8949(2) 0.5605(3) 0.22159(6) 0.0297(5) Uani d 1 . .
H H2 0.941384 0.610471 0.238523 0.036 Uiso calc 1 . .
C C3 0.9286(2) 0.5746(3) 0.19105(6) 0.0352(6) Uani d 1 . .
H H3 0.998909 0.632341 0.186842 0.042 Uiso calc 1 . .
C C4 0.8590(2) 0.5037(4) 0.16627(6) 0.0361(6) Uani d 1 . .
H H4 0.883123 0.511350 0.145199 0.043 Uiso calc 1 . .
C C5 0.7553(2) 0.4223(3) 0.17201(6) 0.0329(6) Uani d 1 . .
H H5 0.707586 0.377192 0.154888 0.040 Uiso calc 1 . .
C C6 0.7211(2) 0.4068(3) 0.20290(6) 0.0279(5) Uani d 1 . .
C C7 0.81395(19) 0.3983(3) 0.28431(6) 0.0254(5) Uani d 1 . .
C C8 0.92598(19) 0.3054(3) 0.28010(6) 0.0300(5) Uani d 1 . .
H H8A 0.935580 0.284869 0.257501 0.045 Uiso calc 1 . .
H H8B 0.926635 0.189818 0.291232 0.045 Uiso calc 1 . .
H H8C 0.989161 0.380487 0.288817 0.045 Uiso calc 1 . .
C C9 0.76450(19) 0.4190(3) 0.31430(6) 0.0269(5) Uani d 1 . .
C C10 0.6510(2) 0.4963(3) 0.31640(6) 0.0285(5) Uani d 1 . .
C C11 0.6080(2) 0.5161(3) 0.34727(6) 0.0291(5) Uani d 1 . .
H H11 0.534842 0.570016 0.349396 0.035 Uiso calc 1 . .
C C12 0.6685(2) 0.4605(3) 0.37321(6) 0.0334(6) Uani d 1 . .
C C13 0.8268(2) 0.3612(3) 0.34269(6) 0.0299(5) Uani d 1 . .
C C14 0.6307(3) 0.4684(5) 0.40622(7) 0.0560(8) Uani d 1 . .
H H14A 0.551287 0.512407 0.406083 0.084 Uiso calc 1 . .
H H14B 0.681053 0.550015 0.418746 0.084 Uiso calc 1 . .
H H14C 0.634724 0.347979 0.415605 0.084 Uiso calc 1 . .
O O5 0.38904(14) 0.6512(2) 0.45296(4) 0.0318(4) Uani d 1 . .
H H5B 0.442098 0.689109 0.466620 0.048 Uiso d 1 . .
O O6 0.35346(14) 0.4346(3) 0.37210(4) 0.0377(4) Uani d 1 . .
O O7 -0.00724(15) 0.6953(2) 0.34030(4) 0.0374(4) Uani d 1 . .
O O8 0.12052(17) 0.6280(2) 0.30612(4) 0.0418(5) Uani d 1 . .
N N2 0.21857(16) 0.5135(3) 0.41527(5) 0.0271(4) Uani d 1 . .
H H2A 0.282524 0.476791 0.405602 0.033 Uiso d 1 . .
C C15 0.21047(19) 0.5018(3) 0.44869(6) 0.0264(5) Uani d 1 . .
C C16 0.1203(2) 0.4113(3) 0.46191(6) 0.0298(5) Uani d 1 . .
H H16 0.061519 0.357723 0.448597 0.036 Uiso calc 1 . .
C C17 0.1160(2) 0.3992(3) 0.49450(6) 0.0331(6) Uani d 1 . .
H H17 0.054670 0.337409 0.503716 0.040 Uiso calc 1 . .
C C18 0.2028(2) 0.4786(3) 0.51356(6) 0.0350(6) Uani d 1 . .
H H18 0.198635 0.474495 0.535929 0.042 Uiso calc 1 . .
C C19 0.2955(2) 0.5638(3) 0.50054(6) 0.0318(5) Uani d 1 . .
H H19 0.355280 0.614281 0.513917 0.038 Uiso calc 1 . .
C C20 0.30016(19) 0.5747(3) 0.46783(6) 0.0272(5) Uani d 1 . .
C C21 0.14059(19) 0.5724(3) 0.39396(6) 0.0261(5) Uani d 1 . .
C C22 0.0313(2) 0.6523(3) 0.40471(6) 0.0321(5) Uani d 1 . .
H H22A 0.037677 0.669862 0.427702 0.048 Uiso calc 1 . .
H H22B -0.032943 0.571023 0.399231 0.048 Uiso calc 1 . .
H H22C 0.017599 0.768387 0.394222 0.048 Uiso calc 1 . .
C C23 0.1680(2) 0.5631(3) 0.36137(6) 0.0283(5) Uani d 1 . .
C C24 0.2774(2) 0.4919(3) 0.35259(6) 0.0320(5) Uani d 1 . .
C C25 0.3014(2) 0.4926(3) 0.31974(6) 0.0346(6) Uani d 1 . .
H H25 0.371930 0.444072 0.313268 0.042 Uiso calc 1 . .
C C26 0.2256(3) 0.5610(3) 0.29800(7) 0.0407(6) Uani d 1 . .
C C27 0.0887(2) 0.6317(3) 0.33735(6) 0.0321(5) Uani d 1 . .
C C28 0.2375(4) 0.5756(5) 0.26316(7) 0.0691(11) Uani d 1 . .
H H28A 0.316636 0.546088 0.258193 0.104 Uiso calc 1 . .
H H28B 0.219602 0.698620 0.256236 0.104 Uiso calc 1 . .
H H28C 0.184278 0.491755 0.252138 0.104 Uiso calc 1 . .
O O9 0.06273(13) 0.1503(2) 0.39114(4) 0.0304(4) Uani d 1 . .
H H9B 0.017440 0.197100 0.376319 0.046 Uiso d 1 . .
O O10 0.10567(13) -0.0837(2) 0.47274(4) 0.0321(4) Uani d 1 . .
O O11 0.46131(14) 0.1935(2) 0.50481(4) 0.0326(4) Uani d 1 . .
O O12 0.33818(15) 0.1056(2) 0.53955(4) 0.0347(4) Uani d 1 . .
N N3 0.23507(16) 0.0148(3) 0.42968(5) 0.0263(4) Uani d 1 . .
H H3A 0.171281 -0.027001 0.438829 0.032 Uiso d 1 . .
C C29 0.24459(19) 0.0095(3) 0.39632(6) 0.0260(5) Uani d 1 . .
C C30 0.3378(2) -0.0727(3) 0.38300(6) 0.0304(5) Uani d 1 . .
H H30 0.396873 -0.125418 0.396305 0.036 Uiso calc 1 . .
C C31 0.3448(2) -0.0780(3) 0.35050(6) 0.0341(6) Uani d 1 . .
H H31 0.408973 -0.132571 0.341388 0.041 Uiso calc 1 . .
C C32 0.2569(2) -0.0025(3) 0.33125(6) 0.0356(6) Uani d 1 . .
H H32 0.262212 -0.003532 0.308906 0.043 Uiso calc 1 . .
C C33 0.1620(2) 0.0739(3) 0.34423(6) 0.0321(5) Uani d 1 . .
H H33 0.101780 0.122515 0.330806 0.039 Uiso calc 1 . .
C C34 0.1546(2) 0.0799(3) 0.37690(6) 0.0271(5) Uani d 1 . .
C C35 0.31273(18) 0.0743(3) 0.45111(6) 0.0249(5) Uani d 1 . .
C C36 0.41921(19) 0.1640(3) 0.44030(6) 0.0289(5) Uani d 1 . .
H H36A 0.409477 0.190518 0.417614 0.043 Uiso calc 1 . .
H H36B 0.485327 0.083918 0.444132 0.043 Uiso calc 1 . .
H H36C 0.432381 0.276140 0.452092 0.043 Uiso calc 1 . .
C C37 0.28864(18) 0.0540(3) 0.48381(5) 0.0241(5) Uani d 1 . .
C C38 0.1816(2) -0.0267(3) 0.49249(6) 0.0278(5) Uani d 1 . .
C C39 0.1615(2) -0.0380(3) 0.52530(6) 0.0296(5) Uani d 1 . .
H H39 0.093225 -0.094292 0.531661 0.036 Uiso calc 1 . .
C C40 0.2361(2) 0.0283(3) 0.54747(6) 0.0319(5) Uani d 1 . .
C C41 0.36795(19) 0.1218(3) 0.50804(5) 0.0255(5) Uani d 1 . .
C C42 0.2234(3) 0.0326(4) 0.58228(7) 0.0551(8) Uani d 1 . .
H H42A 0.216740 0.157455 0.589305 0.083 Uiso calc 1 . .
H H42B 0.290943 -0.023040 0.593099 0.083 Uiso calc 1 . .
H H42C 0.154117 -0.033987 0.587386 0.083 Uiso calc 1 . .

loop_
_atom_site_aniso_label
_atom_site_aniso_U_11
_atom_site_aniso_U_22
_atom_site_aniso_U_33
_atom_site_aniso_U_12
_atom_site_aniso_U_13
_atom_site_aniso_U_23
O1 0.0348(9) 0.0391(10) 0.0249(9) -0.0058(7) -0.0089(7) -0.0014(7)
O2 0.0313(9) 0.0448(10) 0.0255(9) 0.0051(7) -0.0051(7) 0.0043(7)
O3 0.0324(9) 0.0441(10) 0.0293(10) 0.0025(8) -0.0107(7) 0.0057(8)
O4 0.0406(10) 0.0476(11) 0.0258(9) -0.0066(8) -0.0063(8) 0.0060(8)
N1 0.0270(10) 0.0296(10) 0.0227(10) 0.0011(8) -0.0041(8) -0.0006(8)
C1 0.0312(12) 0.0259(12) 0.0218(12) 0.0054(9) -0.0043(9) -0.0002(9)
C2 0.0303(12) 0.0316(13) 0.0270(13) 0.0023(9) -0.0004(10) -0.0009(10)
C3 0.0352(13) 0.0358(14) 0.0349(15) 0.0053(10) 0.0039(11) 0.0033(11)
C4 0.0443(14) 0.0404(14) 0.0242(13) 0.0105(11) 0.0056(11) 0.0008(11)
C5 0.0425(14) 0.0345(13) 0.0210(12) 0.0063(10) -0.0051(11) -0.0045(10)
C6 0.0336(12) 0.0263(12) 0.0233(12) 0.0025(9) -0.0039(10) 0.0002(9)
C7 0.0246(11) 0.0260(11) 0.0247(12) -0.0041(9) -0.0067(9) 0.0025(9)
C8 0.0283(12) 0.0327(13) 0.0280(13) 0.0007(9) -0.0063(10) 0.0017(10)
C9 0.0266(11) 0.0300(12) 0.0232(12) -0.0029(9) -0.0068(9) 0.0012(9)
C10 0.0306(12) 0.0284(12) 0.0259(13) -0.0046(9) -0.0057(10) 0.0024(10)
C11 0.0266(11) 0.0381(13) 0.0224(12) -0.0026(10) 0.0001(9) -0.0011(10)
C12 0.0345(13) 0.0413(14) 0.0241(13) -0.0081(11) -0.0009(10) 0.0002(10)
C13 0.0341(13) 0.0309(12) 0.0238(12) -0.0073(10) -0.0056(10) 0.0016(10)
C14 0.066(2) 0.073(2) 0.0297(16) -0.0211(17) 0.0054(15) -0.0052(15)
O5 0.0311(9) 0.0378(9) 0.0255(9) -0.0043(7) -0.0069(7) 0.0001(7)
O6 0.0313(9) 0.0514(11) 0.0301(10) 0.0049(8) -0.0010(8) 0.0032(8)
O7 0.0354(10) 0.0425(10) 0.0328(10) 0.0009(8) -0.0125(8) 0.0065(8)
O8 0.0585(12) 0.0394(10) 0.0262(10) -0.0038(9) -0.0102(9) 0.0012(8)
N2 0.0243(9) 0.0356(11) 0.0206(10) -0.0007(8) -0.0055(8) 0.0013(8)
C15 0.0291(12) 0.0282(12) 0.0214(12) 0.0063(9) -0.0036(9) 0.0008(9)
C16 0.0260(11) 0.0308(13) 0.0320(14) 0.0050(9) -0.0030(10) 0.0022(10)
C17 0.0340(13) 0.0326(13) 0.0330(14) 0.0084(10) 0.0049(11) 0.0049(10)
C18 0.0433(14) 0.0375(14) 0.0238(13) 0.0132(11) 0.0002(11) 0.0016(10)
C19 0.0354(13) 0.0334(13) 0.0256(13) 0.0080(10) -0.0069(10) -0.0025(10)
C20 0.0270(11) 0.0291(12) 0.0248(12) 0.0050(9) -0.0043(9) 0.0010(9)
C21 0.0266(11) 0.0250(11) 0.0258(13) -0.0042(9) -0.0071(10) 0.0018(9)
C22 0.0307(12) 0.0352(13) 0.0295(13) 0.0046(10) -0.0063(10) 0.0018(10)
C23 0.0309(12) 0.0301(12) 0.0231(12) -0.0040(9) -0.0057(10) 0.0009(9)
C24 0.0361(13) 0.0328(13) 0.0265(13) -0.0045(10) -0.0032(10) 0.0018(10)
C25 0.0436(14) 0.0335(13) 0.0273(13) -0.0027(11) 0.0070(11) -0.0030(10)
C26 0.0639(18) 0.0306(14) 0.0277(14) -0.0055(12) 0.0029(13) -0.0008(11)
C27 0.0395(14) 0.0300(13) 0.0256(13) -0.0072(10) -0.0092(10) 0.0016(10)
C28 0.125(3) 0.053(2) 0.0296(17) 0.000(2) 0.013(2) 0.0006(14)
O9 0.0282(8) 0.0377(9) 0.0247(9) 0.0051(7) -0.0046(7) 0.0013(7)
O10 0.0250(8) 0.0416(10) 0.0293(9) -0.0021(7) -0.0033(7) -0.0011(7)
O11 0.0274(8) 0.0390(9) 0.0303(9) -0.0009(7) -0.0085(7) -0.0040(7)
O12 0.0383(9) 0.0399(10) 0.0253(9) 0.0056(7) -0.0055(7) -0.0012(7)
N3 0.0243(9) 0.0305(10) 0.0235(10) 0.0006(8) -0.0028(8) 0.0004(8)
C29 0.0285(11) 0.0270(12) 0.0220(12) -0.0020(9) -0.0033(9) 0.0005(9)
C30 0.0308(12) 0.0292(12) 0.0308(14) -0.0035(9) -0.0014(10) 0.0001(10)
C31 0.0349(13) 0.0326(13) 0.0354(15) -0.0036(10) 0.0067(11) -0.0028(11)
C32 0.0462(15) 0.0381(14) 0.0227(13) -0.0071(11) 0.0028(11) -0.0011(10)
C33 0.0354(13) 0.0366(13) 0.0236(13) -0.0038(10) -0.0064(10) 0.0042(10)
C34 0.0291(12) 0.0276(12) 0.0243(12) -0.0047(9) -0.0024(10) 0.0005(9)
C35 0.0231(11) 0.0253(11) 0.0257(12) 0.0045(8) -0.0055(9) -0.0004(9)
C36 0.0255(11) 0.0332(13) 0.0276(13) 0.0010(9) -0.0031(10) -0.0004(10)
C37 0.0244(11) 0.0265(11) 0.0207(12) 0.0055(9) -0.0042(9) -0.0018(9)
C38 0.0286(12) 0.0261(12) 0.0281(13) 0.0044(9) -0.0029(10) 0.0000(9)
C39 0.0283(12) 0.0333(13) 0.0274(13) 0.0043(9) 0.0035(10) 0.0046(10)
C40 0.0365(13) 0.0344(13) 0.0246(13) 0.0107(10) 0.0010(10) 0.0039(10)
C41 0.0274(12) 0.0265(12) 0.0221(12) 0.0065(9) -0.0041(9) 0.0001(9)
C42 0.079(2) 0.0551(19) 0.0318(16) 0.0109(16) 0.0088(16) 0.0042(14)

loop_
_atom_type_symbol
_atom_type_description
_atom_type_scat_dispersion_real
_atom_type_scat_dispersion_imag
_atom_type_scat_source
C C 0.0181 0.0091 'International Tables Vol C Tables 4.2.6.8 and 6.1.1.4'
H H 0.0000 0.0000 'International Tables Vol C Tables 4.2.6.8 and 6.1.1.4'
N N 0.0311 0.0180 'International Tables Vol C Tables 4.2.6.8 and 6.1.1.4'
O O 0.0492 0.0322 'International Tables Vol C Tables 4.2.6.8 and 6.1.1.4'

loop_
_geom_angle_atom_site_label_1
_geom_angle_atom_site_label_2
_geom_angle_atom_site_label_3
_geom_angle_site_symmetry_1
_geom_angle_site_symmetry_3
_geom_angle
_geom_angle_publ_flag
C6 O1 H1B . . 110.7 ?
C12 O4 C13 . . 121.9(2) ?
C7 N1 C1 . . 126.7(2) ?
C7 N1 H1A . . 111.6 ?
C1 N1 H1A . . 121.7 ?
C2 C1 C6 . . 120.4(2) ?
C2 C1 N1 . . 121.4(2) ?
C6 C1 N1 . . 118.1(2) ?
C3 C2 C1 . . 120.1(2) ?
C3 C2 H2 . . 120.0 ?
C1 C2 H2 . . 120.0 ?
C2 C3 C4 . . 119.7(2) ?
C2 C3 H3 . . 120.2 ?
C4 C3 H3 . . 120.2 ?
C5 C4 C3 . . 120.8(2) ?
C5 C4 H4 . . 119.6 ?
C3 C4 H4 . . 119.6 ?
C4 C5 C6 . . 119.8(2) ?
C4 C5 H5 . . 120.1 ?
C6 C5 H5 . . 120.1 ?
O1 C6 C5 . . 123.7(2) ?
O1 C6 C1 . . 117.0(2) ?
C5 C6 C1 . . 119.3(2) ?
N1 C7 C9 . . 117.5(2) ?
N1 C7 C8 . . 119.1(2) ?
C9 C7 C8 . . 123.4(2) ?
C7 C8 H8A . . 109.5 ?
C7 C8 H8B . . 109.5 ?
H8A C8 H8B . . 109.5 ?
C7 C8 H8C . . 109.5 ?
H8A C8 H8C . . 109.5 ?
H8B C8 H8C . . 109.5 ?
C7 C9 C13 . . 120.0(2) ?
C7 C9 C10 . . 120.6(2) ?
C13 C9 C10 . . 119.3(2) ?
O2 C10 C11 . . 118.8(2) ?
O2 C10 C9 . . 123.7(2) ?
C11 C10 C9 . . 117.5(2) ?
C12 C11 C10 . . 121.5(2) ?
C12 C11 H11 . . 119.2 ?
C10 C11 H11 . . 119.2 ?
C11 C12 O4 . . 121.4(2) ?
C11 C12 C14 . . 126.1(3) ?
O4 C12 C14 . . 112.5(2) ?
O3 C13 O4 . . 114.2(2) ?
O3 C13 C9 . . 127.4(2) ?
O4 C13 C9 . . 118.3(2) ?
C12 C14 H14A . . 109.5 ?
C12 C14 H14B . . 109.5 ?
H14A C14 H14B . . 109.5 ?
C12 C14 H14C . . 109.5 ?
H14A C14 H14C . . 109.5 ?
H14B C14 H14C . . 109.5 ?
C20 O5 H5B . . 111.0 ?
C26 O8 C27 . . 121.8(2) ?
C21 N2 C15 . . 128.2(2) ?
C21 N2 H2A . . 110.0 ?
C15 N2 H2A . . 121.7 ?
C16 C15 C20 . . 120.8(2) ?
C16 C15 N2 . . 121.3(2) ?
C20 C15 N2 . . 117.7(2) ?
C17 C16 C15 . . 120.0(2) ?
C17 C16 H16 . . 120.0 ?
C15 C16 H16 . . 120.0 ?
C16 C17 C18 . . 119.1(2) ?
C16 C17 H17 . . 120.5 ?
C18 C17 H17 . . 120.5 ?
C17 C18 C19 . . 121.3(2) ?
C17 C18 H18 . . 119.3 ?
C19 C18 H18 . . 119.3 ?
C20 C19 C18 . . 119.5(2) ?
C20 C19 H19 . . 120.3 ?
C18 C19 H19 . . 120.3 ?
O5 C20 C19 . . 123.6(2) ?
O5 C20 C15 . . 117.2(2) ?
C19 C20 C15 . . 119.2(2) ?
N2 C21 C23 . . 117.4(2) ?
N2 C21 C22 . . 119.3(2) ?
C23 C21 C22 . . 123.2(2) ?
C21 C22 H22A . . 109.5 ?
C21 C22 H22B . . 109.5 ?
H22A C22 H22B . . 109.5 ?
C21 C22 H22C . . 109.5 ?
H22A C22 H22C . . 109.5 ?
H22B C22 H22C . . 109.5 ?
C27 C23 C21 . . 119.8(2) ?
C27 C23 C24 . . 119.5(2) ?
C21 C23 C24 . . 120.6(2) ?
O6 C24 C25 . . 118.2(2) ?
O6 C24 C23 . . 123.9(2) ?
C25 C24 C23 . . 117.9(2) ?
C26 C25 C24 . . 120.7(3) ?
C26 C25 H25 . . 119.6 ?
C24 C25 H25 . . 119.6 ?
C25 C26 O8 . . 121.8(2) ?
C25 C26 C28 . . 127.8(3) ?
O8 C26 C28 . . 110.5(3) ?
O7 C27 O8 . . 113.2(2) ?
O7 C27 C23 . . 128.6(2) ?
O8 C27 C23 . . 118.2(2) ?
C26 C28 H28A . . 109.5 ?
C26 C28 H28B . . 109.5 ?
H28A C28 H28B . . 109.5 ?
C26 C28 H28C . . 109.5 ?
H28A C28 H28C . . 109.5 ?
H28B C28 H28C . . 109.5 ?
C34 O9 H9B . . 107.2 ?
C40 O12 C41 . . 121.86(19) ?
C35 N3 C29 . . 127.1(2) ?
C35 N3 H3A . . 111.5 ?
C29 N3 H3A . . 121.4 ?
C30 C29 C34 . . 120.2(2) ?
C30 C29 N3 . . 121.2(2) ?
C34 C29 N3 . . 118.5(2) ?
C31 C30 C29 . . 120.3(2) ?
C31 C30 H30 . . 119.9 ?
C29 C30 H30 . . 119.9 ?
C30 C31 C32 . . 119.4(2) ?
C30 C31 H31 . . 120.3 ?
C32 C31 H31 . . 120.3 ?
C33 C32 C31 . . 120.8(2) ?
C33 C32 H32 . . 119.6 ?
C31 C32 H32 . . 119.6 ?
C32 C33 C34 . . 120.1(2) ?
C32 C33 H33 . . 120.0 ?
C34 C33 H33 . . 120.0 ?
O9 C34 C33 . . 123.0(2) ?
O9 C34 C29 . . 117.8(2) ?
C33 C34 C29 . . 119.2(2) ?
N3 C35 C37 . . 117.7(2) ?
N3 C35 C36 . . 119.1(2) ?
C37 C35 C36 . . 123.2(2) ?
C35 C36 H36A . . 109.5 ?
C35 C36 H36B . . 109.5 ?
H36A C36 H36B . . 109.5 ?
C35 C36 H36C . . 109.5 ?
H36A C36 H36C . . 109.5 ?
H36B C36 H36C . . 109.5 ?
C35 C37 C41 . . 120.0(2) ?
C35 C37 C38 . . 120.2(2) ?
C41 C37 C38 . . 119.7(2) ?
O10 C38 C39 . . 118.8(2) ?
O10 C38 C37 . . 123.8(2) ?
C39 C38 C37 . . 117.4(2) ?
C40 C39 C38 . . 121.9(2) ?
C40 C39 H39 . . 119.1 ?
C38 C39 H39 . . 119.1 ?
C39 C40 O12 . . 121.3(2) ?
C39 C40 C42 . . 127.3(3) ?
O12 C40 C42 . . 111.4(2) ?
O11 C41 O12 . . 114.2(2) ?
O11 C41 C37 . . 128.0(2) ?
O12 C41 C37 . . 117.8(2) ?
C40 C42 H42A . . 109.5 ?
C40 C42 H42B . . 109.5 ?
H42A C42 H42B . . 109.5 ?
C40 C42 H42C . . 109.5 ?
H42A C42 H42C . . 109.5 ?
H42B C42 H42C . . 109.5 ?

loop_
_geom_bond_atom_site_label_1
_geom_bond_atom_site_label_2
_geom_bond_site_symmetry_2
_geom_bond_distance
_geom_bond_publ_flag
O1 C6 . 1.361(3) ?
O1 H1B . 0.8700 ?
O2 C10 . 1.253(3) ?
O3 C13 . 1.228(3) ?
O4 C12 . 1.381(3) ?
O4 C13 . 1.389(3) ?
N1 C7 . 1.326(3) ?
N1 C1 . 1.420(3) ?
N1 H1A . 0.9101 ?
C1 C2 . 1.392(3) ?
C1 C6 . 1.397(3) ?
C2 C3 . 1.373(4) ?
C2 H2 . 0.9500 ?
C3 C4 . 1.393(4) ?
C3 H3 . 0.9500 ?
C4 C5 . 1.384(4) ?
C4 H4 . 0.9500 ?
C5 C6 . 1.390(3) ?
C5 H5 . 0.9500 ?
C7 C9 . 1.428(3) ?
C7 C8 . 1.495(3) ?
C8 H8A . 0.9800 ?
C8 H8B . 0.9800 ?
C8 H8C . 0.9800 ?
C9 C13 . 1.435(3) ?
C9 C10 . 1.448(3) ?
C10 C11 . 1.430(3) ?
C11 C12 . 1.337(3) ?
C11 H11 . 0.9500 ?
C12 C14 . 1.487(4) ?
C14 H14A . 0.9800 ?
C14 H14B . 0.9800 ?
C14 H14C . 0.9800 ?
O5 C20 . 1.363(3) ?
O5 H5B . 0.8700 ?
O6 C24 . 1.253(3) ?
O7 C27 . 1.225(3) ?
O8 C26 . 1.381(4) ?
O8 C27 . 1.391(3) ?
N2 C21 . 1.320(3) ?
N2 C15 . 1.424(3) ?
N2 H2A . 0.9101 ?
C15 C16 . 1.390(3) ?
C15 C20 . 1.396(3) ?
C16 C17 . 1.384(4) ?
C16 H16 . 0.9500 ?
C17 C18 . 1.390(4) ?
C17 H17 . 0.9500 ?
C18 C19 . 1.391(4) ?
C18 H18 . 0.9500 ?
C19 C20 . 1.389(3) ?
C19 H19 . 0.9500 ?
C21 C23 . 1.432(3) ?
C21 C22 . 1.497(3) ?
C22 H22A . 0.9800 ?
C22 H22B . 0.9800 ?
C22 H22C . 0.9800 ?
C23 C27 . 1.430(3) ?
C23 C24 . 1.445(3) ?
C24 C25 . 1.432(4) ?
C25 C26 . 1.341(4) ?
C25 H25 . 0.9500 ?
C26 C28 . 1.491(4) ?
C28 H28A . 0.9800 ?
C28 H28B . 0.9800 ?
C28 H28C . 0.9800 ?
O9 C34 . 1.360(3) ?
O9 H9B . 0.8701 ?
O10 C38 . 1.257(3) ?
O11 C41 . 1.225(3) ?
O12 C40 . 1.377(3) ?
O12 C41 . 1.400(3) ?
N3 C35 . 1.322(3) ?
N3 C29 . 1.422(3) ?
N3 H3A . 0.9101 ?
C29 C30 . 1.390(3) ?
C29 C34 . 1.398(3) ?
C30 C31 . 1.382(4) ?
C30 H30 . 0.9500 ?
C31 C32 . 1.392(4) ?
C31 H31 . 0.9500 ?
C32 C33 . 1.382(4) ?
C32 H32 . 0.9500 ?
C33 C34 . 1.389(3) ?
C33 H33 . 0.9500 ?
C35 C37 . 1.433(3) ?
C35 C36 . 1.500(3) ?
C36 H36A . 0.9800 ?
C36 H36B . 0.9800 ?
C36 H36C . 0.9800 ?
C37 C41 . 1.434(3) ?
C37 C38 . 1.448(3) ?
C38 C39 . 1.422(3) ?
C39 C40 . 1.338(4) ?
C39 H39 . 0.9500 ?
C40 C42 . 1.488(4) ?
C42 H42A . 0.9800 ?
C42 H42B . 0.9800 ?
C42 H42C . 0.9800 ?

loop_
_geom_hbond_atom_site_label_D
_geom_hbond_atom_site_label_H
_geom_hbond_atom_site_label_A
_geom_hbond_site_symmetry_A
_geom_hbond_distance_DH
_geom_hbond_distance_HA
_geom_hbond_distance_DA
_geom_hbond_angle_DHA
_geom_hbond_publ_flag
O1 H1B O7 2_545 0.87 1.79 2.662(2) 177 yes
N1 H1A O2 . 0.91 1.72 2.538(3) 148 yes
C8 H8C O8 1_655 0.98 2.48 3.441(3) 167 yes
C11 H11 O6 . 0.95 2.57 3.253(3) 129 yes
O5 H5B O11 3_666 0.87 1.83 2.689(2) 170 yes
N2 H2A O6 . 0.91 1.71 2.539(3) 151 yes
O9 H9B O3 1_455 0.87 1.82 2.691(2) 179 yes
N3 H3A O10 . 0.91 1.71 2.532(3) 148 yes
C33 H33 O3 1_455 0.95 2.53 3.225(3) 130 yes
C36 H36B O12 3_656 0.98 2.56 3.531(3) 173 yes

loop_
_geom_torsion_atom_site_label_1
_geom_torsion_atom_site_label_2
_geom_torsion_atom_site_label_3
_geom_torsion_atom_site_label_4
_geom_torsion_site_symmetry_1
_geom_torsion_site_symmetry_2
_geom_torsion_site_symmetry_3
_geom_torsion_site_symmetry_4
_geom_torsion
_geom_torsion_publ_flag
C7 N1 C1 C2 . . . . -52.8(3) ?
C7 N1 C1 C6 . . . . 131.6(2) ?
C6 C1 C2 C3 . . . . -3.1(4) ?
N1 C1 C2 C3 . . . . -178.6(2) ?
C1 C2 C3 C4 . . . . 1.1(4) ?
C2 C3 C4 C5 . . . . 1.3(4) ?
C3 C4 C5 C6 . . . . -1.6(4) ?
C4 C5 C6 O1 . . . . 179.0(2) ?
C4 C5 C6 C1 . . . . -0.3(4) ?
C2 C1 C6 O1 . . . . -176.7(2) ?
N1 C1 C6 O1 . . . . -1.1(3) ?
C2 C1 C6 C5 . . . . 2.7(3) ?
N1 C1 C6 C5 . . . . 178.3(2) ?
C1 N1 C7 C9 . . . . 171.8(2) ?
C1 N1 C7 C8 . . . . -10.5(3) ?
N1 C7 C9 C13 . . . . -177.6(2) ?
C8 C7 C9 C13 . . . . 4.8(3) ?
N1 C7 C9 C10 . . . . 3.0(3) ?
C8 C7 C9 C10 . . . . -174.5(2) ?
C7 C9 C10 O2 . . . . 1.9(4) ?
C13 C9 C10 O2 . . . . -177.5(2) ?
C7 C9 C10 C11 . . . . -178.8(2) ?
C13 C9 C10 C11 . . . . 1.9(3) ?
O2 C10 C11 C12 . . . . 177.4(2) ?
C9 C10 C11 C12 . . . . -2.0(4) ?
C10 C11 C12 O4 . . . . 1.9(4) ?
C10 C11 C12 C14 . . . . -177.7(3) ?
C13 O4 C12 C11 . . . . -1.5(4) ?
C13 O4 C12 C14 . . . . 178.1(2) ?
C12 O4 C13 O3 . . . . -179.1(2) ?
C12 O4 C13 C9 . . . . 1.3(3) ?
C7 C9 C13 O3 . . . . -0.4(4) ?
C10 C9 C13 O3 . . . . 178.9(2) ?
C7 C9 C13 O4 . . . . 179.1(2) ?
C10 C9 C13 O4 . . . . -1.6(3) ?
C21 N2 C15 C16 . . . . 54.1(3) ?
C21 N2 C15 C20 . . . . -129.8(2) ?
C20 C15 C16 C17 . . . . 2.8(3) ?
N2 C15 C16 C17 . . . . 178.7(2) ?
C15 C16 C17 C18 . . . . 0.1(3) ?
C16 C17 C18 C19 . . . . -2.4(4) ?
C17 C18 C19 C20 . . . . 1.9(4) ?
C18 C19 C20 O5 . . . . -178.1(2) ?
C18 C19 C20 C15 . . . . 0.9(3) ?
C16 C15 C20 O5 . . . . 175.9(2) ?
N2 C15 C20 O5 . . . . -0.2(3) ?
C16 C15 C20 C19 . . . . -3.2(3) ?
N2 C15 C20 C19 . . . . -179.3(2) ?
C15 N2 C21 C23 . . . . -177.3(2) ?
C15 N2 C21 C22 . . . . 5.3(4) ?
N2 C21 C23 C27 . . . . -177.5(2) ?
C22 C21 C23 C27 . . . . -0.2(3) ?
N2 C21 C23 C24 . . . . -0.2(3) ?
C22 C21 C23 C24 . . . . 177.1(2) ?
C27 C23 C24 O6 . . . . 177.6(2) ?
C21 C23 C24 O6 . . . . 0.2(4) ?
C27 C23 C24 C25 . . . . -0.3(3) ?
C21 C23 C24 C25 . . . . -177.6(2) ?
O6 C24 C25 C26 . . . . -176.5(2) ?
C23 C24 C25 C26 . . . . 1.5(4) ?
C24 C25 C26 O8 . . . . -2.0(4) ?
C24 C25 C26 C28 . . . . 178.8(3) ?
C27 O8 C26 C25 . . . . 1.4(4) ?
C27 O8 C26 C28 . . . . -179.3(2) ?
C26 O8 C27 O7 . . . . -180.0(2) ?
C26 O8 C27 C23 . . . . -0.2(3) ?
C21 C23 C27 O7 . . . . -3.3(4) ?
C24 C23 C27 O7 . . . . 179.4(2) ?
C21 C23 C27 O8 . . . . 177.0(2) ?
C24 C23 C27 O8 . . . . -0.3(3) ?
C35 N3 C29 C30 . . . . 53.3(3) ?
C35 N3 C29 C34 . . . . -130.3(2) ?
C34 C29 C30 C31 . . . . 3.0(4) ?
N3 C29 C30 C31 . . . . 179.4(2) ?
C29 C30 C31 C32 . . . . -0.9(4) ?
C30 C31 C32 C33 . . . . -1.4(4) ?
C31 C32 C33 C34 . . . . 1.5(4) ?
C32 C33 C34 O9 . . . . -178.8(2) ?
C32 C33 C34 C29 . . . . 0.7(4) ?
C30 C29 C34 O9 . . . . 176.6(2) ?
N3 C29 C34 O9 . . . . 0.2(3) ?
C30 C29 C34 C33 . . . . -2.9(3) ?
N3 C29 C34 C33 . . . . -179.3(2) ?
C29 N3 C35 C37 . . . . -175.2(2) ?
C29 N3 C35 C36 . . . . 6.7(3) ?
N3 C35 C37 C41 . . . . -177.8(2) ?
C36 C35 C37 C41 . . . . 0.3(3) ?
N3 C35 C37 C38 . . . . -0.9(3) ?
C36 C35 C37 C38 . . . . 177.2(2) ?
C35 C37 C38 O10 . . . . 0.6(3) ?
C41 C37 C38 O10 . . . . 177.4(2) ?
C35 C37 C38 C39 . . . . -178.2(2) ?
C41 C37 C38 C39 . . . . -1.3(3) ?
O10 C38 C39 C40 . . . . -176.6(2) ?
C37 C38 C39 C40 . . . . 2.2(3) ?
C38 C39 C40 O12 . . . . -2.3(4) ?
C38 C39 C40 C42 . . . . 177.1(2) ?
C41 O12 C40 C39 . . . . 1.3(3) ?
C41 O12 C40 C42 . . . . -178.2(2) ?
C40 O12 C41 O11 . . . . 179.9(2) ?
C40 O12 C41 C37 . . . . -0.4(3) ?
C35 C37 C41 O11 . . . . -3.1(4) ?
C38 C37 C41 O11 . . . . -179.9(2) ?
C35 C37 C41 O12 . . . . 177.30(19) ?
C38 C37 C41 O12 . . . . 0.4(3) ?

_cod_database_fobs_code 2244140
